data_4089324
loop_
_publ_author_name
'Ruiz, Jos\'e'
'Rodr\'iguez, Venancio'
'Cutillas, Natalia'
'L\'opez, Gregorio'
'P\'erez, Jos\'e'

_publ_section_title
;
 Acetimine and 2-Methyl-2-amino-4-iminopentane Complexes of Palladium(II)
;
_journal_issue 23
_journal_name_full Organometallics
_journal_page_first 4912
_journal_paper_doi 10.1021/om020434y
_journal_volume 21
_journal_year 2002
_chemical_formula_sum 'C12 H6 F10 N2 Pd'
_chemical_formula_weight 474.59
_space_group_IT_number 15
_space_group_name_Hall '-C 2yc'
_space_group_name_H-M_alt 'C 1 2/c 1'
_symmetry_cell_setting monoclinic
_symmetry_space_group_name_H-M 'C 1 2/c 1'
_atom_sites_solution_hydrogens geom
_atom_sites_solution_primary direct
_atom_sites_solution_secondary difmap
_audit_creation_method SHELXL-97
_cell_angle_alpha 90.00
_cell_angle_beta 104.12
_cell_angle_gamma 90.00
_cell_formula_units_Z 8
_cell_length_a 17.3430(10)
_cell_length_b 10.4530(10)
_cell_length_c 17.1640(10)
_cell_measurement_reflns_used 60
_cell_measurement_temperature 173(2)
_cell_measurement_theta_max 12.388
_cell_measurement_theta_min 4.919
_cell_volume 3017.6(4)
_computing_structure_refinement 'SHELXL-97 (Sheldrick, 1997)'
_computing_structure_solution 'SHELXS-97 (Sheldrick, 1990)'
_diffrn_ambient_temperature 173(2)
_diffrn_measured_fraction_theta_full 0.000
_diffrn_measured_fraction_theta_max 0.998
_diffrn_radiation_monochromator graphite
_diffrn_radiation_source 'fine-focus sealed tube'
_diffrn_radiation_type MoK\a
_diffrn_radiation_wavelength 0.71073
_diffrn_reflns_av_R_equivalents 0.0202
_diffrn_reflns_av_sigmaI/netI 0.0245
_diffrn_reflns_limit_h_max 20
_diffrn_reflns_limit_h_min -20
_diffrn_reflns_limit_k_max 12
_diffrn_reflns_limit_k_min -12
_diffrn_reflns_limit_l_max 0
_diffrn_reflns_limit_l_min -20
_diffrn_reflns_number 5334
_diffrn_reflns_theta_full 0.50
_diffrn_reflns_theta_max 25.00
_diffrn_reflns_theta_min 3.13
_exptl_absorpt_coefficient_mu 1.340
_exptl_absorpt_correction_type none
_exptl_crystal_colour colourless
_exptl_crystal_density_diffrn 2.089
_exptl_crystal_density_method 'not measured'
_exptl_crystal_description block
_exptl_crystal_F_000 1824
_exptl_crystal_size_max 0.30
_exptl_crystal_size_mid 0.20
_exptl_crystal_size_min 0.20
_refine_diff_density_max 0.313
_refine_diff_density_min -0.639
_refine_diff_density_rms 0.073
_refine_ls_extinction_method none
_refine_ls_goodness_of_fit_ref 1.046
_refine_ls_hydrogen_treatment mixed
_refine_ls_matrix_type full
_refine_ls_number_parameters 250
_refine_ls_number_reflns 2655
_refine_ls_number_restraints 0
_refine_ls_restrained_S_all 1.046
_refine_ls_R_factor_all 0.0244
_refine_ls_R_factor_gt 0.0196
_refine_ls_shift/su_max 0.001
_refine_ls_shift/su_mean 0.000
_refine_ls_structure_factor_coef Fsqd
_refine_ls_weighting_details 'calc w=1/[\s^2^(Fo^2^)+(0.0286P)^2^+0.3151P] where P=(Fo^2^+2Fc^2^)/3'
_refine_ls_weighting_scheme calc
_refine_ls_wR_factor_gt 0.0483
_refine_ls_wR_factor_ref 0.0494
_reflns_number_gt 2336
_reflns_number_total 2655
_reflns_threshold_expression >2sigma(I)
_cod_data_source_file om020434y.cif
_cod_data_source_block compound1
_cod_original_sg_symbol_H-M C2/c
_cod_database_code 4089324

loop_
_symmetry_equiv_pos_as_xyz
'x, y, z'
'-x, y, -z+1/2'
'x+1/2, y+1/2, z'
'-x+1/2, y+1/2, -z+1/2'
'-x, -y, -z'
'x, -y, z-1/2'
'-x+1/2, -y+1/2, -z'
'x+1/2, -y+1/2, z-1/2'

loop_
_atom_site_label
_atom_site_type_symbol
_atom_site_fract_x
_atom_site_fract_y
_atom_site_fract_z
_atom_site_U_iso_or_equiv
_atom_site_adp_type
_atom_site_occupancy
_atom_site_symmetry_multiplicity
_atom_site_calc_flag
Pd1 Pd 0.121752(10) 0.157658(16) 0.031771(10) 0.01612(7) Uani 1 1 d
F2 F -0.16117(8) 0.31790(14) 0.06542(10) 0.0338(4) Uani 1 1 d
F1 F -0.06286(8) 0.14802(13) 0.02242(9) 0.0287(3) Uani 1 1 d
F8 F 0.29228(9) 0.20914(16) 0.39055(8) 0.0348(4) Uani 1 1 d
F6 F 0.07510(8) 0.06334(14) 0.19020(9) 0.0288(3) Uani 1 1 d
F10 F 0.28769(8) 0.28169(15) 0.11969(9) 0.0301(3) Uani 1 1 d
F9 F 0.35932(9) 0.30965(15) 0.27546(10) 0.0344(4) Uani 1 1 d
C7 C 0.17846(14) 0.1704(2) 0.14764(14) 0.0197(5) Uani 1 1 d
F3 F -0.10588(9) 0.55103(15) 0.12525(10) 0.0404(4) Uani 1 1 d
C2 C -0.03234(14) 0.2638(2) 0.05123(14) 0.0205(5) Uani 1 1 d
F7 F 0.15109(9) 0.08150(16) 0.34523(9) 0.0364(4) Uani 1 1 d
C3 C -0.08419(14) 0.3485(2) 0.07292(15) 0.0227(5) Uani 1 1 d
C6 C 0.07118(13) 0.4101(2) 0.08618(15) 0.0217(5) Uani 1 1 d
C1 C 0.04720(14) 0.2892(2) 0.05672(14) 0.0192(5) Uani 1 1 d
C4 C -0.05636(15) 0.4656(2) 0.10369(15) 0.0261(6) Uani 1 1 d
C12 C 0.25110(14) 0.2312(2) 0.17465(15) 0.0212(5) Uani 1 1 d
C8 C 0.14716(14) 0.1222(2) 0.20848(15) 0.0204(5) Uani 1 1 d
C11 C 0.28947(14) 0.2459(2) 0.25370(15) 0.0238(5) Uani 1 1 d
C9 C 0.18464(15) 0.1322(2) 0.28888(15) 0.0246(5) Uani 1 1 d
C5 C 0.02235(15) 0.4971(2) 0.11023(16) 0.0262(6) Uani 1 1 d
C10 C 0.25595(15) 0.1954(2) 0.31248(14) 0.0250(5) Uani 1 1 d
F5 F 0.14779(8) 0.44779(13) 0.09340(10) 0.0321(4) Uani 1 1 d
F4 F 0.04937(9) 0.61262(14) 0.13955(10) 0.0385(4) Uani 1 1 d
N2 N 0.20758(14) 0.0244(3) 0.01303(15) 0.0245(5) Uani 1 1 d
N1 N 0.05516(14) 0.1391(2) -0.08975(14) 0.0238(5) Uani 1 1 d
H1A H 0.015(3) 0.085(6) -0.093(3) 0.13(2) Uiso 1 1 d
H1B H 0.038(3) 0.208(6) -0.113(3) 0.110(19) Uiso 1 1 d
H1C H 0.077(3) 0.106(4) -0.121(3) 0.086(15) Uiso 1 1 d
H2A H 0.190(3) -0.043(4) 0.005(3) 0.079(16) Uiso 1 1 d
H2B H 0.244(3) 0.015(5) 0.054(3) 0.099(17) Uiso 1 1 d
H2C H 0.229(3) 0.049(5) -0.025(3) 0.121(19) Uiso 1 1 d

loop_
_atom_site_aniso_label
_atom_site_aniso_U_11
_atom_site_aniso_U_22
_atom_site_aniso_U_33
_atom_site_aniso_U_23
_atom_site_aniso_U_13
_atom_site_aniso_U_12
Pd1 0.01529(10) 0.01675(10) 0.01702(10) 0.00017(7) 0.00526(7) 0.00171(7)
F2 0.0172(7) 0.0345(9) 0.0520(10) 0.0032(7) 0.0130(7) 0.0031(6)
F1 0.0206(7) 0.0209(7) 0.0449(9) -0.0043(7) 0.0083(7) -0.0035(6)
F8 0.0363(9) 0.0457(9) 0.0184(7) -0.0035(7) -0.0008(6) 0.0057(7)
F6 0.0256(7) 0.0313(8) 0.0301(8) 0.0026(6) 0.0081(6) -0.0094(6)
F10 0.0226(7) 0.0394(9) 0.0310(8) 0.0111(7) 0.0116(6) -0.0026(7)
F9 0.0226(8) 0.0337(9) 0.0416(9) 0.0013(7) -0.0027(7) -0.0080(6)
C7 0.0187(12) 0.0187(12) 0.0227(12) 0.0012(10) 0.0067(10) 0.0043(9)
F3 0.0337(9) 0.0345(9) 0.0552(11) -0.0092(8) 0.0152(8) 0.0154(7)
C2 0.0209(12) 0.0165(12) 0.0236(12) 0.0023(9) 0.0046(10) 0.0008(9)
F7 0.0453(9) 0.0453(10) 0.0224(8) 0.0083(7) 0.0154(7) -0.0063(8)
C3 0.0167(12) 0.0267(13) 0.0260(13) 0.0043(11) 0.0079(10) 0.0034(10)
C6 0.0158(11) 0.0214(12) 0.0274(13) 0.0023(10) 0.0041(10) 0.0001(10)
C1 0.0205(12) 0.0192(12) 0.0179(11) 0.0028(10) 0.0044(10) 0.0010(10)
C4 0.0269(13) 0.0246(13) 0.0282(14) 0.0004(11) 0.0096(11) 0.0131(11)
C12 0.0216(12) 0.0201(13) 0.0239(12) 0.0053(10) 0.0095(10) 0.0024(10)
C8 0.0205(12) 0.0185(12) 0.0233(12) 0.0000(10) 0.0071(10) -0.0014(10)
C11 0.0179(12) 0.0227(12) 0.0289(13) 0.0005(10) 0.0021(10) 0.0006(10)
C9 0.0299(13) 0.0254(13) 0.0211(13) 0.0058(10) 0.0113(11) 0.0025(11)
C5 0.0295(13) 0.0179(12) 0.0288(13) -0.0034(10) 0.0026(11) 0.0024(10)
C10 0.0276(13) 0.0257(13) 0.0198(13) -0.0013(10) 0.0022(11) 0.0063(11)
F5 0.0192(7) 0.0242(8) 0.0517(10) -0.0036(7) 0.0065(7) -0.0036(6)
F4 0.0345(9) 0.0212(8) 0.0552(10) -0.0144(7) 0.0018(8) 0.0020(7)
N2 0.0220(11) 0.0295(13) 0.0222(12) -0.0026(10) 0.0059(10) 0.0050(10)
N1 0.0235(11) 0.0250(13) 0.0219(11) -0.0027(10) 0.0036(9) 0.0030(10)

loop_
_atom_type_symbol
_atom_type_description
_atom_type_scat_dispersion_real
_atom_type_scat_dispersion_imag
_atom_type_scat_source
C C 0.0033 0.0016 'International Tables Vol C Tables 4.2.6.8 and 6.1.1.4'
H H 0.0000 0.0000 'International Tables Vol C Tables 4.2.6.8 and 6.1.1.4'
N N 0.0061 0.0033 'International Tables Vol C Tables 4.2.6.8 and 6.1.1.4'
F F 0.0171 0.0103 'International Tables Vol C Tables 4.2.6.8 and 6.1.1.4'
Pd Pd -0.9988 1.0072 'International Tables Vol C Tables 4.2.6.8 and 6.1.1.4'

loop_
_geom_angle_atom_site_label_1
_geom_angle_atom_site_label_2
_geom_angle_atom_site_label_3
_geom_angle
C7 Pd1 C1 85.87(9)
C7 Pd1 N2 90.09(9)
C1 Pd1 N2 175.49(10)
C7 Pd1 N1 176.50(9)
C1 Pd1 N1 92.73(9)
N2 Pd1 N1 91.42(9)
C8 C7 C12 114.0(2)
C8 C7 Pd1 122.59(18)
C12 C7 Pd1 123.40(18)
F1 C2 C3 116.6(2)
F1 C2 C1 119.1(2)
C3 C2 C1 124.3(2)
F2 C3 C4 119.7(2)
F2 C3 C2 121.3(2)
C4 C3 C2 119.1(2)
F5 C6 C5 116.2(2)
F5 C6 C1 119.7(2)
C5 C6 C1 124.1(2)
C2 C1 C6 113.9(2)
C2 C1 Pd1 122.54(18)
C6 C1 Pd1 123.46(17)
F3 C4 C3 120.5(2)
F3 C4 C5 120.1(2)
C3 C4 C5 119.4(2)
F10 C12 C11 116.6(2)
F10 C12 C7 118.9(2)
C11 C12 C7 124.5(2)
F6 C8 C9 116.6(2)
F6 C8 C7 119.9(2)
C9 C8 C7 123.5(2)
F9 C11 C12 121.1(2)
F9 C11 C10 119.5(2)
C12 C11 C10 119.4(2)
F7 C9 C10 119.4(2)
F7 C9 C8 120.4(2)
C10 C9 C8 120.2(2)
F4 C5 C6 121.5(2)
F4 C5 C4 119.4(2)
C6 C5 C4 119.2(2)
F8 C10 C9 121.0(2)
F8 C10 C11 120.5(2)
C9 C10 C11 118.4(2)

loop_
_geom_bond_atom_site_label_1
_geom_bond_atom_site_label_2
_geom_bond_distance
Pd1 C7 1.997(2)
Pd1 C1 2.004(2)
Pd1 N2 2.119(2)
Pd1 N1 2.132(2)
F2 C3 1.348(3)
F1 C2 1.364(3)
F8 C10 1.342(3)
F6 C8 1.359(3)
F10 C12 1.365(3)
F9 C11 1.353(3)
C7 C8 1.384(3)
C7 C12 1.386(3)
F3 C4 1.351(3)
C2 C3 1.376(3)
C2 C1 1.385(3)
F7 C9 1.353(3)
C3 C4 1.374(4)
C6 F5 1.362(3)
C6 C5 1.373(3)
C6 C1 1.387(3)
C4 C5 1.382(4)
C12 C11 1.366(3)
C8 C9 1.379(3)
C11 C10 1.386(4)
C9 C10 1.373(4)
C5 F4 1.347(3)

loop_
_geom_hbond_atom_site_label_D
_geom_hbond_atom_site_label_H
_geom_hbond_atom_site_label_A
_geom_hbond_distance_DH
_geom_hbond_distance_HA
_geom_hbond_distance_DA
_geom_hbond_angle_DHA
_geom_hbond_site_symmetry_A
N1 H1A F6 0.88(6) 2.53(6) 3.264(3) 141(4) 5
N1 H1B F4 0.84(6) 2.38(6) 3.161(3) 154(4) 5_565
N1 H1C F7 0.80(5) 2.49(5) 3.200(3) 148(4) 6
N1 H1C F10 0.80(5) 2.62(5) 3.010(3) 112(4) 7
N2 H2A F1 0.76(5) 2.41(5) 3.029(3) 139(4) 5
N2 H2B F2 0.82(5) 2.62(5) 3.107(3) 120(4) 3_545
N2 H2B F3 0.82(5) 2.62(5) 3.349(3) 148(4) 3_545
N2 H2C F10 0.86(5) 2.37(6) 3.065(3) 137(4) 7
